data_4328785
loop_
_publ_author_name
'John H. Roudebush'
'Naohito Tsujii'
'Antonio Hurtando'
'H\%akon Hope'
'Yuri Grin'
'Susan M. Kauzlarich'

_publ_section_title
;
 Phase Range of the Type-I Clathrate Sr8AlxSi46-x and Crystal Structure of
 Sr8Al10Si36
;
_journal_name_full 'Inorganic Chemistry'
_journal_page_first 4161
_journal_page_last 4169
_journal_paper_doi 10.1021/ic2024814
_journal_volume 51
_journal_year 2012
_chemical_formula_sum 'Al10.32 Si35.62 Sr8'
_chemical_formula_weight 1979.96
_chemical_name_systematic
; 
 ? 
;
_space_group_IT_number 223
_symmetry_cell_setting cubic
_symmetry_space_group_name_Hall '-P 4n 2 3'
_symmetry_space_group_name_H-M 'P m -3 n'
_atom_sites_solution_primary direct
_atom_sites_solution_secondary difmap
_audit_creation_method SHELXL-97
_cell_angle_alpha 90.00
_cell_angle_beta 90.00
_cell_angle_gamma 90.00
_cell_formula_units_Z 1
_cell_length_a 10.44950(10)
_cell_length_b 10.44950(10)
_cell_length_c 10.44950(10)
_cell_measurement_reflns_used 7726
_cell_measurement_temperature 90
_cell_measurement_theta_max 51.84
_cell_measurement_theta_min 2.76
_cell_volume 1141.002(19)
_computing_structure_refinement 'SHELXL-97 (Sheldrick, 2008)'
_computing_structure_solution 'SHELXS-97 (Sheldrick, 2008)'
_diffrn_ambient_temperature 90
_diffrn_measured_fraction_theta_full 1.000
_diffrn_measured_fraction_theta_max 1.000
_diffrn_measurement_device_type 'Bruker Apex II'
_diffrn_radiation_monochromator graphite
_diffrn_radiation_source 'fine-focus sealed tube'
_diffrn_radiation_type MoK\a
_diffrn_radiation_wavelength 0.71073
_diffrn_reflns_av_R_equivalents 0.0000
_diffrn_reflns_av_sigmaI/netI 0.0376
_diffrn_reflns_limit_h_max 22
_diffrn_reflns_limit_h_min -22
_diffrn_reflns_limit_k_max 20
_diffrn_reflns_limit_k_min -19
_diffrn_reflns_limit_l_max 21
_diffrn_reflns_limit_l_min -22
_diffrn_reflns_number 22791
_diffrn_reflns_theta_full 49.10
_diffrn_reflns_theta_max 49.10
_diffrn_reflns_theta_min 2.76
_exptl_absorpt_coefficient_mu 10.408
_exptl_absorpt_correction_T_max 0.3706
_exptl_absorpt_correction_T_min 0.2463
_exptl_absorpt_correction_type empirical
_exptl_absorpt_process_details '(Sheldrick, G. M. SADABS; 1999.)'
_exptl_crystal_colour silver
_exptl_crystal_density_diffrn 2.849
_exptl_crystal_description block
_exptl_crystal_F_000 926
_exptl_crystal_size_max 0.187
_exptl_crystal_size_mid 0.150
_exptl_crystal_size_min 0.119
_refine_diff_density_max 0.509
_refine_diff_density_min -0.336
_refine_diff_density_rms 0.081
_refine_ls_extinction_method none
_refine_ls_goodness_of_fit_ref 1.024
_refine_ls_matrix_type full
_refine_ls_number_parameters 17
_refine_ls_number_reflns 22791
_refine_ls_number_restraints 1
_refine_ls_restrained_S_all 1.024
_refine_ls_R_factor_all 0.0460
_refine_ls_R_factor_gt 0.0278
_refine_ls_shift/su_max 0.003
_refine_ls_shift/su_mean 0.001
_refine_ls_structure_factor_coef Fsqd
_refine_ls_weighting_details 'calc w=1/[\s^2^(Fo^2^)+(0.0063P)^2^+0.3268P] where P=(Fo^2^+2Fc^2^)/3'
_refine_ls_weighting_scheme calc
_refine_ls_wR_factor_gt 0.0483
_refine_ls_wR_factor_ref 0.0522
_reflns_number_gt 17362
_reflns_number_total 22791
_reflns_threshold_expression >2sigma(I)
_cod_data_source_file ic2024814_si_002_1.cif
_cod_data_source_block ahc8b_a3
_cod_original_sg_symbol_Hall -P4n23
_cod_database_code 4328785

loop_
_symmetry_equiv_pos_as_xyz
'x, y, z'
'-x, -y, z'
'-x, y, -z'
'x, -y, -z'
'z, x, y'
'z, -x, -y'
'-z, -x, y'
'-z, x, -y'
'y, z, x'
'-y, z, -x'
'y, -z, -x'
'-y, -z, x'
'y+1/2, x+1/2, -z+1/2'
'-y+1/2, -x+1/2, -z+1/2'
'y+1/2, -x+1/2, z+1/2'
'-y+1/2, x+1/2, z+1/2'
'x+1/2, z+1/2, -y+1/2'
'-x+1/2, z+1/2, y+1/2'
'-x+1/2, -z+1/2, -y+1/2'
'x+1/2, -z+1/2, y+1/2'
'z+1/2, y+1/2, -x+1/2'
'z+1/2, -y+1/2, x+1/2'
'-z+1/2, y+1/2, x+1/2'
'-z+1/2, -y+1/2, -x+1/2'
'-x, -y, -z'
'x, y, -z'
'x, -y, z'
'-x, y, z'
'-z, -x, -y'
'-z, x, y'
'z, x, -y'
'z, -x, y'
'-y, -z, -x'
'y, -z, x'
'-y, z, x'
'y, z, -x'
'-y-1/2, -x-1/2, z-1/2'
'y-1/2, x-1/2, z-1/2'
'-y-1/2, x-1/2, -z-1/2'
'y-1/2, -x-1/2, -z-1/2'
'-x-1/2, -z-1/2, y-1/2'
'x-1/2, -z-1/2, -y-1/2'
'x-1/2, z-1/2, y-1/2'
'-x-1/2, z-1/2, -y-1/2'
'-z-1/2, -y-1/2, x-1/2'
'-z-1/2, y-1/2, -x-1/2'
'z-1/2, -y-1/2, -x-1/2'
'z-1/2, y-1/2, x-1/2'

loop_
_atom_site_label
_atom_site_type_symbol
_atom_site_fract_x
_atom_site_fract_y
_atom_site_fract_z
_atom_site_U_iso_or_equiv
_atom_site_adp_type
_atom_site_occupancy
_atom_site_symmetry_multiplicity
_atom_site_calc_flag
_atom_site_refinement_flags
Sr1 Sr 0.0000 0.0000 0.0000 0.00625(1) Uiso 1 24 d S
Sr2 Sr 0.2500 0.5000 0.0000 0.01352(1) Uani 1 8 d S
Si3 Si 0.0000 0.304313(9) 0.114515(9) 0.00789(2) Uani 0.964(5) 2 d SP
Al3 Al 0.0000 0.304313(9) 0.114515(9) 0.00789(2) Uani 0.036(5) 2 d SP
Si4 Si 0.184290(6) 0.184290(6) 0.184290(6) 0.00732(3) Uiso 0.780(7) 3 d SP
Al4 Al 0.184290(6) 0.184290(6) 0.184290(6) 0.00732(3) Uiso 0.220(7) 3 d SP
Al5 Al 0.2500 0.0000 0.5000 0.00637(5) Uani 0.9903(12) 8 d SP

loop_
_atom_site_aniso_label
_atom_site_aniso_U_11
_atom_site_aniso_U_22
_atom_site_aniso_U_33
_atom_site_aniso_U_23
_atom_site_aniso_U_13
_atom_site_aniso_U_12
Sr2 0.00987(2) 0.01534(2) 0.01534(2) 0.000 0.000 0.000
Si3 0.00892(4) 0.00686(4) 0.00790(4) -0.00093(3) 0.000 0.000
Al3 0.00892(4) 0.00686(4) 0.00790(4) -0.00093(3) 0.000 0.000
Al5 0.00645(8) 0.00633(6) 0.00633(6) 0.000 0.000 0.000

loop_
_atom_type_symbol
_atom_type_description
_atom_type_scat_dispersion_real
_atom_type_scat_dispersion_imag
_atom_type_scat_source
Al Al 0.0645 0.0514 'International Tables Vol C Tables 4.2.6.8 and 6.1.1.4'
Si Si 0.0817 0.0704 'International Tables Vol C Tables 4.2.6.8 and 6.1.1.4'
Sr Sr -1.5307 3.2498 'International Tables Vol C Tables 4.2.6.8 and 6.1.1.4'

loop_
_geom_angle_atom_site_label_1
_geom_angle_atom_site_label_2
_geom_angle_atom_site_label_3
_geom_angle
_geom_angle_site_symmetry_1
_geom_angle_site_symmetry_3
Al4 Sr1 Al4 109.5 25 28
Si4 Sr1 Al4 109.5 25 28
Al4 Sr1 Al4 70.5 25 4
Si4 Sr1 Al4 70.5 25 4
Al4 Sr1 Al4 180.000(4) 28 4
Al4 Sr1 Al4 109.5 25 27
Si4 Sr1 Al4 109.5 25 27
Al4 Sr1 Al4 109.5 28 27
Al4 Sr1 Al4 70.5 4 27
Al4 Sr1 Al4 70.5 25 3
Si4 Sr1 Al4 70.5 25 3
Al4 Sr1 Al4 70.5 28 3
Al4 Sr1 Al4 109.5 4 3
Al4 Sr1 Al4 180.000(5) 27 3
Al4 Sr1 Al4 109.5 25 26
Si4 Sr1 Al4 109.5 25 26
Al4 Sr1 Al4 109.5 28 26
Al4 Sr1 Al4 70.5 4 26
Al4 Sr1 Al4 109.5 27 26
Al4 Sr1 Al4 70.5 3 26
Al4 Sr1 Al4 70.5 25 2
Si4 Sr1 Al4 70.5 25 2
Al4 Sr1 Al4 70.5 28 2
Al4 Sr1 Al4 109.5 4 2
Al4 Sr1 Al4 70.5 27 2
Al4 Sr1 Al4 109.5 3 2
Al4 Sr1 Al4 180.000(5) 26 2
Al4 Sr1 Si4 109.5 25 28
Si4 Sr1 Si4 109.5 25 28
Al4 Sr1 Si4 180.000(4) 4 28
Al4 Sr1 Si4 109.5 27 28
Al4 Sr1 Si4 70.5 3 28
Al4 Sr1 Si4 109.5 26 28
Al4 Sr1 Si4 70.5 2 28
Al4 Sr1 Si4 70.5 25 4
Si4 Sr1 Si4 70.5 25 4
Al4 Sr1 Si4 180.000(4) 28 4
Al4 Sr1 Si4 70.5 27 4
Al4 Sr1 Si4 109.5 3 4
Al4 Sr1 Si4 70.5 26 4
Al4 Sr1 Si4 109.5 2 4
Si4 Sr1 Si4 180.000(4) 28 4
Al4 Sr1 Si4 109.5 25 27
Si4 Sr1 Si4 109.5 25 27
Al4 Sr1 Si4 109.5 28 27
Al4 Sr1 Si4 70.5 4 27
Al4 Sr1 Si4 180.000(5) 3 27
Al4 Sr1 Si4 109.5 26 27
Al4 Sr1 Si4 70.5 2 27
Si4 Sr1 Si4 109.5 28 27
Si4 Sr1 Si4 70.5 4 27
Al4 Sr1 Si4 70.5 25 3
Si4 Sr1 Si4 70.5 25 3
Al4 Sr1 Si4 70.5 28 3
Al4 Sr1 Si4 109.5 4 3
Al4 Sr1 Si4 180.000(5) 27 3
Al4 Sr1 Si4 70.5 26 3
Al4 Sr1 Si4 109.5 2 3
Si4 Sr1 Si4 70.5 28 3
Si4 Sr1 Si4 109.5 4 3
Si4 Sr1 Si4 180.000(5) 27 3
Si3 Sr2 Al3 123.278(1) . 17
Si3 Sr2 Si3 123.278(1) . 17
Si3 Sr2 Al3 39.669(3) . 26
Al3 Sr2 Al3 160.417(3) 17 26
Si3 Sr2 Al3 160.417(3) 17 26
Si3 Sr2 Si3 39.669(3) . 26
Al3 Sr2 Si3 160.417(3) 17 26
Si3 Sr2 Si3 160.417(3) 17 26
Si3 Sr2 Al3 98.930(2) . 42_666
Al3 Sr2 Al3 39.670(3) 17 42_666
Si3 Sr2 Al3 39.670(3) 17 42_666
Al3 Sr2 Al3 123.277(1) 26 42_666
Si3 Sr2 Al3 123.277(1) 26 42_666
Si3 Sr2 Si3 98.930(2) . 42_666
Al3 Sr2 Si3 39.670(3) 17 42_666
Si3 Sr2 Si3 39.670(3) 17 42_666
Al3 Sr2 Si3 123.277(1) 26 42_666
Si3 Sr2 Si3 123.277(1) 26 42_666
Si3 Sr2 Al3 160.417(3) . 18_554
Al3 Sr2 Al3 70.874(3) 17 18_554
Si3 Sr2 Al3 70.874(3) 17 18_554
Al3 Sr2 Al3 123.277(1) 26 18_554
Si3 Sr2 Al3 123.277(1) 26 18_554
Al3 Sr2 Al3 84.412(2) 42_666 18_554
Si3 Sr2 Al3 84.412(2) 42_666 18_554
Si3 Sr2 Si3 160.417(3) . 18_554
Al3 Sr2 Si3 70.874(3) 17 18_554
Si3 Sr2 Si3 70.874(3) 17 18_554
Al3 Sr2 Si3 123.277(1) 26 18_554
Si3 Sr2 Si3 123.277(1) 26 18_554
Al3 Sr2 Si3 84.412(2) 42_666 18_554
Si3 Sr2 Si3 84.412(2) 42_666 18_554
Si3 Sr2 Si3 84.411(2) . 25_565
Al3 Sr2 Si3 123.277(1) 17 25_565
Si3 Sr2 Si3 123.277(1) 17 25_565
Al3 Sr2 Si3 70.874(3) 26 25_565
Si3 Sr2 Si3 70.874(3) 26 25_565
Al3 Sr2 Si3 160.417(3) 42_666 25_565
Si3 Sr2 Si3 160.417(3) 42_666 25_565
Al3 Sr2 Si3 98.930(2) 18_554 25_565
Si3 Sr2 Si3 98.930(2) 18_554 25_565
Si3 Sr2 Al3 84.411(2) . 25_565
Al3 Sr2 Al3 123.277(1) 17 25_565
Si3 Sr2 Al3 123.277(1) 17 25_565
Al3 Sr2 Al3 70.874(3) 26 25_565
Si3 Sr2 Al3 70.874(3) 26 25_565
Al3 Sr2 Al3 160.417(3) 42_666 25_565
Si3 Sr2 Al3 160.417(3) 42_666 25_565
Al3 Sr2 Al3 98.930(2) 18_554 25_565
Si3 Sr2 Al3 98.930(2) 18_554 25_565
Al3 Si3 Al4 107.602(3) 26 28
Si3 Si3 Al4 107.602(3) 26 28
Al3 Si3 Si4 107.602(3) 26 28
Si3 Si3 Si4 107.602(3) 26 28
Al3 Si3 Si4 107.603(3) 26 .
Si3 Si3 Si4 107.603(3) 26 .
Al4 Si3 Si4 106.016(5) 28 .
Si4 Si3 Si4 106.016(5) 28 .
Al3 Si3 Al5 124.697(2) 26 9
Si3 Si3 Al5 124.697(2) 26 9
Al4 Si3 Al5 104.806(4) 28 9
Si4 Si3 Al5 104.806(4) 28 9
Si4 Si3 Al5 104.805(4) . 9
Al3 Si3 Sr1 69.378(2) 26 .
Si3 Si3 Sr1 69.378(2) 26 .
Al4 Si3 Sr1 67.644(3) 28 .
Si4 Si3 Sr1 67.644(3) 28 .
Si4 Si3 Sr1 67.645(3) . .
Al5 Si3 Sr1 165.925(4) 9 .
Al3 Si3 Sr2 70.166(1) 26 .
Si3 Si3 Sr2 70.166(1) 26 .
Al4 Si3 Sr2 174.785(3) 28 .
Si4 Si3 Sr2 174.785(3) 28 .
Si4 Si3 Sr2 79.197(2) . .
Al5 Si3 Sr2 73.527(2) 9 .
Sr1 Si3 Sr2 115.034(2) . .
Al3 Si3 Sr2 70.166(1) 26 25_565
Si3 Si3 Sr2 70.166(1) 26 25_565
Al4 Si3 Sr2 79.198(2) 28 25_565
Si4 Si3 Sr2 79.198(2) 28 25_565
Si4 Si3 Sr2 174.785(3) . 25_565
Al5 Si3 Sr2 73.527(2) 9 25_565
Sr1 Si3 Sr2 115.034(2) . 25_565
Sr2 Si3 Sr2 95.589(2) . 25_565
Al4 Si4 Al3 109.597(3) 14 9
Si4 Si4 Al3 109.597(3) 14 9
Al4 Si4 Al3 109.597(3) 14 5
Si4 Si4 Al3 109.597(3) 14 5
Al3 Si4 Al3 109.345(3) 9 5
Al4 Si4 Si3 109.597(3) 14 5
Si4 Si4 Si3 109.597(3) 14 5
Al3 Si4 Si3 109.345(3) 9 5
Al4 Si4 Si3 109.597(3) 14 9
Si4 Si4 Si3 109.597(3) 14 9
Al3 Si4 Si3 109.345(3) 5 9
Si3 Si4 Si3 109.345(3) 5 9
Al4 Si4 Si3 109.598(3) 14 .
Si4 Si4 Si3 109.598(3) 14 .
Al3 Si4 Si3 109.344(3) 9 .
Al3 Si4 Si3 109.345(3) 5 .
Si3 Si4 Si3 109.345(3) 5 .
Si3 Si4 Si3 109.344(3) 9 .
Al4 Si4 Sr1 180.000(8) 14 .
Si4 Si4 Sr1 180.000(8) 14 .
Al3 Si4 Sr1 70.403(3) 9 .
Al3 Si4 Sr1 70.403(3) 5 .
Si3 Si4 Sr1 70.403(3) 5 .
Si3 Si4 Sr1 70.403(3) 9 .
Si3 Si4 Sr1 70.402(3) . .
Al3 Al5 Al3 108.906(2) 5 45_666
Si3 Al5 Al3 108.906(2) 5 45_666
Al3 Al5 Si3 108.906(2) 5 45_666
Si3 Al5 Si3 108.906(2) 5 45_666
Al3 Al5 Al3 108.906(2) 5 46_656
Si3 Al5 Al3 108.906(2) 5 46_656
Al3 Al5 Al3 110.607(4) 45_666 46_656
Si3 Al5 Al3 110.607(4) 45_666 46_656
Al3 Al5 Al3 110.607(4) 5 6_556
Si3 Al5 Al3 110.607(4) 5 6_556
Al3 Al5 Al3 108.906(2) 45_666 6_556
Si3 Al5 Al3 108.906(2) 45_666 6_556
Al3 Al5 Al3 108.906(2) 46_656 6_556
Al3 Al5 Si3 110.607(4) 5 6_556
Si3 Al5 Si3 110.607(4) 5 6_556
Al3 Al5 Si3 108.906(2) 45_666 6_556
Si3 Al5 Si3 108.906(2) 45_666 6_556
Al3 Al5 Si3 108.906(2) 46_656 6_556
Al3 Al5 Si3 108.906(2) 5 46_656
Si3 Al5 Si3 108.906(2) 5 46_656
Al3 Al5 Si3 110.607(4) 45_666 46_656
Si3 Al5 Si3 110.607(4) 45_666 46_656
Al3 Al5 Si3 108.906(2) 6_556 46_656
Si3 Al5 Si3 108.906(2) 6_556 46_656
Al3 Al5 Sr2 66.265(1) 5 29_556
Si3 Al5 Sr2 66.265(1) 5 29_556
Al3 Al5 Sr2 169.697(2) 45_666 29_556
Si3 Al5 Sr2 169.697(2) 45_666 29_556
Al3 Al5 Sr2 79.697(2) 46_656 29_556
Al3 Al5 Sr2 66.265(1) 6_556 29_556
Si3 Al5 Sr2 66.265(1) 6_556 29_556
Si3 Al5 Sr2 79.697(2) 46_656 29_556
Al3 Al5 Sr2 169.697(2) 5 33_656
Si3 Al5 Sr2 169.697(2) 5 33_656
Al3 Al5 Sr2 66.265(1) 45_666 33_656
Si3 Al5 Sr2 66.265(1) 45_666 33_656
Al3 Al5 Sr2 66.265(1) 46_656 33_656
Al3 Al5 Sr2 79.697(2) 6_556 33_656
Si3 Al5 Sr2 79.697(2) 6_556 33_656
Si3 Al5 Sr2 66.265(1) 46_656 33_656
Sr2 Al5 Sr2 120.0 29_556 33_656
Al3 Al5 Sr2 66.265(1) 5 5
Si3 Al5 Sr2 66.265(1) 5 5
Al3 Al5 Sr2 79.697(2) 45_666 5
Si3 Al5 Sr2 79.697(2) 45_666 5
Al3 Al5 Sr2 169.697(2) 46_656 5
Al3 Al5 Sr2 66.265(1) 6_556 5
Si3 Al5 Sr2 66.265(1) 6_556 5
Si3 Al5 Sr2 169.697(2) 46_656 5
Sr2 Al5 Sr2 90.0 29_556 5
Sr2 Al5 Sr2 120.0 33_656 5
Al3 Al5 Sr2 79.697(2) 5 9
Si3 Al5 Sr2 79.697(2) 5 9
Al3 Al5 Sr2 66.265(1) 45_666 9
Si3 Al5 Sr2 66.265(1) 45_666 9
Al3 Al5 Sr2 66.265(1) 46_656 9
Al3 Al5 Sr2 169.697(2) 6_556 9
Si3 Al5 Sr2 169.697(2) 6_556 9
Si3 Al5 Sr2 66.265(1) 46_656 9
Sr2 Al5 Sr2 120.0 29_556 9
Sr2 Al5 Sr2 90.0 33_656 9
Sr2 Al5 Sr2 120.0 5 9

loop_
_geom_bond_atom_site_label_1
_geom_bond_atom_site_label_2
_geom_bond_distance
_geom_bond_site_symmetry_2
Sr1 Al4 3.33545(12) 25
Sr1 Si4 3.33545(12) 25
Sr2 Si3 3.5267 .
Sr2 Al3 3.5267 17
Si3 Al3 2.39327(19) 26
Si3 Si3 2.39327(19) 26
Si3 Al4 2.4110 28
Si3 Si4 2.4110 28
Si3 Al5 2.4871 9
Si3 Sr2 3.5267 25_565
Si4 Al4 2.3786(2) 14
Si4 Si4 2.3786(2) 14
Si4 Al3 2.4110 9
Si4 Si3 2.4110 5
Al5 Al3 2.4871 45_666
Al5 Sr2 3.6945 29_556
